data_1502677
loop_
_publ_author_name
'Corvis, Yohann'
'N\'egrier, Philippe'
'Lazerges, Mathieu'
'Massip, St\'ephane'
'L\'eger, Jean-Michel'
'Espeau, Philippe'

_publ_section_title
;
 Lidocaine/L-menthol binary system: cocrystallization versus solid-state
 immiscibility.
;
_journal_issue 16
_journal_name_full 'The journal of physical chemistry. B'
_journal_page_first 5420
_journal_page_last 5426
_journal_paper_doi 10.1021/jp101303j
_journal_volume 114
_journal_year 2010
_chemical_absolute_configuration ad
_chemical_formula_sum 'C24 H42 N2 O2'
_chemical_formula_weight 390.60
_chemical_name_systematic
; 
 ? 
;
_space_group_IT_number 19
_symmetry_cell_setting orthorhombic
_symmetry_Int_Tables_number 19
_symmetry_space_group_name_Hall 'P 2ac 2ab'
_symmetry_space_group_name_H-M 'P 21 21 21'
_atom_sites_solution_hydrogens geom
_atom_sites_solution_primary direct
_atom_sites_solution_secondary difmap
_audit_creation_method SHELXL-97
_cell_angle_alpha 90.00
_cell_angle_beta 90.00
_cell_angle_gamma 90.00
_cell_formula_units_Z 4
_cell_length_a 8.4016(5)
_cell_length_b 13.4207(9)
_cell_length_c 22.130(2)
_cell_measurement_reflns_used 2942
_cell_measurement_temperature 233(2)
_cell_measurement_theta_max 72.02
_cell_measurement_theta_min 6.53
_cell_volume 2495.3(3)
_computing_cell_refinement CrystalClear
_computing_data_collection CrystalClear
_computing_data_reduction CrystalClear
_computing_structure_refinement 'SHELXL-97 (Sheldrick, 1997)'
_computing_structure_solution 'SHELXS-97 (Sheldrick, 1990)'
_diffrn_ambient_temperature 233(2)
_diffrn_measured_fraction_theta_full 0.949
_diffrn_measured_fraction_theta_max 0.949
_diffrn_measurement_device_type 'Rigaku RAXIS Rapid'
_diffrn_measurement_method \w-scans
_diffrn_radiation_monochromator confocal
_diffrn_radiation_source 'micro-focus rotating anode'
_diffrn_radiation_type CuK\a
_diffrn_radiation_wavelength 1.54180
_diffrn_reflns_av_R_equivalents 0.0558
_diffrn_reflns_av_sigmaI/netI 0.0497
_diffrn_reflns_limit_h_max 10
_diffrn_reflns_limit_h_min -10
_diffrn_reflns_limit_k_max 16
_diffrn_reflns_limit_k_min -16
_diffrn_reflns_limit_l_max 24
_diffrn_reflns_limit_l_min -21
_diffrn_reflns_number 29398
_diffrn_reflns_theta_full 72.02
_diffrn_reflns_theta_max 72.02
_diffrn_reflns_theta_min 6.53
_exptl_absorpt_coefficient_mu 0.503
_exptl_absorpt_correction_T_max 0.9704
_exptl_absorpt_correction_T_min 0.9421
_exptl_absorpt_correction_type multi-scan
_exptl_absorpt_process_details CrystalClear
_exptl_crystal_colour colorless
_exptl_crystal_density_diffrn 1.040
_exptl_crystal_density_method 'not measured'
_exptl_crystal_description Prism
_exptl_crystal_F_000 864
_exptl_crystal_size_max 0.12
_exptl_crystal_size_mid 0.10
_exptl_crystal_size_min 0.06
_refine_diff_density_max 0.239
_refine_diff_density_min -0.129
_refine_diff_density_rms 0.037
_refine_ls_abs_structure_details 'Flack H D (1983), Acta Cryst. A39, 876-881'
_refine_ls_abs_structure_Flack 0.0(3)
_refine_ls_extinction_method none
_refine_ls_goodness_of_fit_ref 1.011
_refine_ls_hydrogen_treatment constr
_refine_ls_matrix_type full
_refine_ls_number_parameters 261
_refine_ls_number_reflns 4537
_refine_ls_number_restraints 0
_refine_ls_restrained_S_all 1.011
_refine_ls_R_factor_all 0.0705
_refine_ls_R_factor_gt 0.0485
_refine_ls_shift/su_max 0.000
_refine_ls_shift/su_mean 0.000
_refine_ls_structure_factor_coef Fsqd
_refine_ls_weighting_details 'calc w=1/[\s^2^(Fo^2^)+(0.0650P)^2^+0.0000P] where P=(Fo^2^+2Fc^2^)/3'
_refine_ls_weighting_scheme calc
_refine_ls_wR_factor_gt 0.1151
_refine_ls_wR_factor_ref 0.1225
_reflns_number_gt 2942
_reflns_number_total 4537
_reflns_threshold_expression >2sigma(I)
_cod_data_source_file jp101303j_si_001.cif
_cod_data_source_block lidoment
_cod_original_cell_volume 2495.3(4)
_cod_original_sg_symbol_H-M P212121
_cod_database_code 1502677

loop_
_symmetry_equiv_pos_as_xyz
'x, y, z'
'x+1/2, -y+1/2, -z'
'-x, y+1/2, -z+1/2'
'-x+1/2, -y, z+1/2'

loop_
_atom_site_label
_atom_site_type_symbol
_atom_site_fract_x
_atom_site_fract_y
_atom_site_fract_z
_atom_site_U_iso_or_equiv
_atom_site_adp_type
_atom_site_occupancy
_atom_site_symmetry_multiplicity
_atom_site_calc_flag
_atom_site_refinement_flags
C1 C 0.1012(2) -0.07692(15) 0.38847(10) 0.0540(6) Uani 1 1 d .
H1 H 0.1325 -0.1465 0.3797 0.065 Uiso 1 1 calc R
C2 C -0.0481(2) -0.07904(16) 0.42647(12) 0.0662(6) Uani 1 1 d .
H2A H -0.1318 -0.1145 0.4044 0.079 Uiso 1 1 calc R
H2B H -0.0847 -0.0106 0.4331 0.079 Uiso 1 1 calc R
C3 C -0.0228(3) -0.12918(16) 0.48712(12) 0.0717(7) Uani 1 1 d .
H3 H 0.0063 -0.1995 0.4795 0.086 Uiso 1 1 calc R
C4 C 0.1166(3) -0.0795(2) 0.51955(12) 0.0832(8) Uani 1 1 d .
H4A H 0.0865 -0.0113 0.5305 0.100 Uiso 1 1 calc R
H4B H 0.1390 -0.1159 0.5570 0.100 Uiso 1 1 calc R
C5 C 0.2655(3) -0.07646(19) 0.48138(12) 0.0738(7) Uani 1 1 d .
H5A H 0.3031 -0.1447 0.4747 0.089 Uiso 1 1 calc R
H5B H 0.3488 -0.0405 0.5034 0.089 Uiso 1 1 calc R
C6 C 0.2392(2) -0.02611(15) 0.42033(10) 0.0565(6) Uani 1 1 d .
H6 H 0.2052 0.0431 0.4288 0.068 Uiso 1 1 calc R
O7 O 0.07270(18) -0.02715(10) 0.33198(7) 0.0686(4) Uani 1 1 d .
H7 H -0.0049 -0.0530 0.3149 0.103 Uiso 1 1 calc R
C8 C -0.1747(4) -0.12841(19) 0.52495(15) 0.0957(10) Uani 1 1 d .
H8A H -0.1587 -0.1678 0.5612 0.144 Uiso 1 1 calc R
H8B H -0.2615 -0.1565 0.5016 0.144 Uiso 1 1 calc R
H8C H -0.2006 -0.0604 0.5361 0.144 Uiso 1 1 calc R
C9 C 0.3888(3) -0.01951(16) 0.38121(12) 0.0701(7) Uani 1 1 d .
H9 H 0.3581 0.0150 0.3434 0.084 Uiso 1 1 calc R
C10 C 0.5188(3) 0.04297(17) 0.41066(13) 0.0877(9) Uani 1 1 d .
H10A H 0.6044 0.0537 0.3820 0.132 Uiso 1 1 calc R
H10B H 0.5597 0.0083 0.4458 0.132 Uiso 1 1 calc R
H10C H 0.4750 0.1067 0.4229 0.132 Uiso 1 1 calc R
C11 C 0.4576(3) -0.1210(2) 0.36291(16) 0.1052(10) Uani 1 1 d .
H11A H 0.5549 -0.1110 0.3401 0.158 Uiso 1 1 calc R
H11B H 0.3809 -0.1564 0.3382 0.158 Uiso 1 1 calc R
H11C H 0.4806 -0.1596 0.3989 0.158 Uiso 1 1 calc R
C20 C 0.0416(3) 0.24893(14) 0.38801(11) 0.0599(6) Uani 1 1 d .
C21 C 0.0901(4) 0.29535(16) 0.44111(13) 0.0789(7) Uani 1 1 d .
H21 H 0.0169 0.3039 0.4728 0.095 Uiso 1 1 calc R
C22 C 0.2444(4) 0.32898(17) 0.44785(14) 0.0870(9) Uani 1 1 d .
H22 H 0.2755 0.3610 0.4837 0.104 Uiso 1 1 calc R
C23 C 0.3524(3) 0.31547(17) 0.40199(15) 0.0790(8) Uani 1 1 d .
H23 H 0.4569 0.3390 0.4069 0.095 Uiso 1 1 calc R
C24 C 0.3105(2) 0.26759(15) 0.34839(11) 0.0605(6) Uani 1 1 d .
C25 C 0.1551(2) 0.23489(13) 0.34298(10) 0.0513(5) Uani 1 1 d .
C26 C -0.1268(3) 0.21493(18) 0.38020(13) 0.0818(8) Uani 1 1 d .
H26A H -0.1716 0.2455 0.3443 0.123 Uiso 1 1 calc R
H26B H -0.1887 0.2343 0.4153 0.123 Uiso 1 1 calc R
H26C H -0.1290 0.1430 0.3760 0.123 Uiso 1 1 calc R
C27 C 0.4290(3) 0.25376(17) 0.29894(14) 0.0887(8) Uani 1 1 d .
H27A H 0.4332 0.1840 0.2877 0.133 Uiso 1 1 calc R
H27B H 0.5331 0.2751 0.3128 0.133 Uiso 1 1 calc R
H27C H 0.3978 0.2932 0.2642 0.133 Uiso 1 1 calc R
N28 N 0.10683(18) 0.18584(11) 0.28874(8) 0.0525(5) Uani 1 1 d .
H28 H 0.0957 0.1214 0.2895 0.063 Uiso 1 1 calc R
C29 C 0.0780(3) 0.23293(14) 0.23719(11) 0.0617(6) Uani 1 1 d .
O30 O 0.0949(2) 0.32390(10) 0.23126(8) 0.0856(6) Uani 1 1 d .
C31 C 0.0273(4) 0.16955(15) 0.18464(12) 0.0881(9) Uani 1 1 d .
H31A H -0.0719 0.1970 0.1683 0.106 Uiso 1 1 calc R
H31B H 0.1083 0.1751 0.1530 0.106 Uiso 1 1 calc R
N32 N 0.0027(2) 0.06571(12) 0.19730(9) 0.0656(5) Uani 1 1 d .
C33 C 0.1186(4) -0.0023(2) 0.16463(15) 0.0989(10) Uani 1 1 d .
H33A H 0.0863 -0.0717 0.1707 0.119 Uiso 1 1 calc R
H33B H 0.1144 0.0117 0.1212 0.119 Uiso 1 1 calc R
C34 C 0.2832(4) 0.0109(3) 0.18625(18) 0.1436(14) Uani 1 1 d .
H34A H 0.3147 0.0799 0.1813 0.215 Uiso 1 1 calc R
H34B H 0.3540 -0.0316 0.1631 0.215 Uiso 1 1 calc R
H34C H 0.2893 -0.0071 0.2286 0.215 Uiso 1 1 calc R
C35 C -0.1578(4) 0.0298(2) 0.18564(17) 0.1089(12) Uani 1 1 d .
H35A H -0.1577 -0.0432 0.1865 0.131 Uiso 1 1 calc R
H35B H -0.1905 0.0508 0.1451 0.131 Uiso 1 1 calc R
C36 C -0.2747(4) 0.0672(3) 0.2301(2) 0.1500(16) Uani 1 1 d .
H36A H -0.2530 0.0379 0.2694 0.225 Uiso 1 1 calc R
H36B H -0.3813 0.0490 0.2173 0.225 Uiso 1 1 calc R
H36C H -0.2666 0.1391 0.2329 0.225 Uiso 1 1 calc R

loop_
_atom_site_aniso_label
_atom_site_aniso_U_11
_atom_site_aniso_U_22
_atom_site_aniso_U_33
_atom_site_aniso_U_23
_atom_site_aniso_U_13
_atom_site_aniso_U_12
C1 0.0690(13) 0.0478(10) 0.0453(15) 0.0009(11) -0.0068(11) -0.0029(9)
C2 0.0685(14) 0.0578(11) 0.0722(19) 0.0079(13) -0.0031(13) -0.0019(10)
C3 0.0915(16) 0.0575(12) 0.0661(19) 0.0086(13) 0.0152(15) 0.0072(12)
C4 0.121(2) 0.0802(15) 0.0482(18) 0.0012(14) -0.0051(16) 0.0019(16)
C5 0.0855(16) 0.0780(15) 0.0578(19) 0.0037(15) -0.0175(14) -0.0040(13)
C6 0.0709(13) 0.0517(11) 0.0468(15) 0.0023(11) -0.0132(12) -0.0044(9)
O7 0.0846(10) 0.0670(8) 0.0542(11) 0.0124(8) -0.0237(8) -0.0196(8)
C8 0.119(2) 0.0728(15) 0.095(3) 0.0158(16) 0.0372(19) 0.0087(15)
C9 0.0758(15) 0.0669(13) 0.0674(19) 0.0027(13) -0.0049(13) -0.0131(11)
C10 0.0719(15) 0.0809(16) 0.110(2) 0.0074(16) -0.0165(15) -0.0198(12)
C11 0.0925(18) 0.099(2) 0.124(3) -0.0276(18) 0.0344(19) -0.0101(16)
C20 0.0809(15) 0.0489(12) 0.0500(17) 0.0054(11) 0.0015(13) 0.0026(10)
C21 0.118(2) 0.0632(14) 0.055(2) 0.0003(13) 0.0022(17) 0.0031(14)
C22 0.139(3) 0.0592(14) 0.062(2) -0.0064(15) -0.032(2) -0.0046(16)
C23 0.0880(18) 0.0606(14) 0.088(2) 0.0007(15) -0.0368(18) -0.0084(12)
C24 0.0641(13) 0.0498(11) 0.067(2) 0.0060(13) -0.0114(13) 0.0015(10)
C25 0.0668(12) 0.0396(9) 0.0477(17) 0.0051(10) -0.0070(11) 0.0009(9)
C26 0.0734(15) 0.0809(15) 0.091(2) 0.0118(15) 0.0147(14) -0.0085(12)
C27 0.0688(14) 0.0881(17) 0.109(3) 0.0108(16) 0.0011(16) 0.0028(13)
N28 0.0661(10) 0.0452(8) 0.0462(13) 0.0047(9) -0.0077(9) -0.0006(7)
C29 0.0824(14) 0.0476(11) 0.0552(17) 0.0044(12) -0.0166(13) 0.0029(10)
O30 0.1342(14) 0.0454(8) 0.0770(13) 0.0074(8) -0.0354(11) 0.0016(8)
C31 0.151(2) 0.0526(13) 0.0609(19) 0.0031(12) -0.0286(17) -0.0032(14)
N32 0.0818(12) 0.0583(10) 0.0567(14) 0.0005(10) -0.0142(11) -0.0030(9)
C33 0.156(3) 0.0833(18) 0.057(2) -0.0145(15) 0.015(2) -0.0115(19)
C34 0.126(3) 0.195(4) 0.110(3) -0.007(3) 0.019(2) 0.045(3)
C35 0.125(2) 0.0797(18) 0.122(3) 0.0031(19) -0.055(2) -0.0074(18)
C36 0.082(2) 0.183(3) 0.185(4) -0.041(4) 0.001(2) 0.024(2)

loop_
_atom_type_symbol
_atom_type_description
_atom_type_scat_dispersion_real
_atom_type_scat_dispersion_imag
_atom_type_scat_source
C C 0.0181 0.0091 'International Tables Vol C Tables 4.2.6.8 and 6.1.1.4'
H H 0.0000 0.0000 'International Tables Vol C Tables 4.2.6.8 and 6.1.1.4'
N N 0.0311 0.0180 'International Tables Vol C Tables 4.2.6.8 and 6.1.1.4'
O O 0.0492 0.0322 'International Tables Vol C Tables 4.2.6.8 and 6.1.1.4'

loop_
_geom_angle_atom_site_label_1
_geom_angle_atom_site_label_2
_geom_angle_atom_site_label_3
_geom_angle
O7 C1 C2 110.79(17)
O7 C1 C6 108.79(16)
C2 C1 C6 112.57(19)
C1 C2 C3 112.65(18)
C2 C3 C8 111.4(2)
C2 C3 C4 109.2(2)
C8 C3 C4 112.4(2)
C5 C4 C3 112.6(2)
C4 C5 C6 112.7(2)
C1 C6 C5 108.83(18)
C1 C6 C9 113.01(19)
C5 C6 C9 114.04(19)
C10 C9 C6 112.3(2)
C10 C9 C11 109.4(2)
C6 C9 C11 114.09(19)
C21 C20 C25 117.7(2)
C21 C20 C26 120.7(2)
C25 C20 C26 121.6(2)
C22 C21 C20 120.8(3)
C23 C22 C21 119.8(3)
C22 C23 C24 121.5(2)
C25 C24 C23 117.3(2)
C25 C24 C27 121.8(2)
C23 C24 C27 120.9(2)
C24 C25 C20 122.8(2)
C24 C25 N28 119.2(2)
C20 C25 N28 118.03(18)
C29 N28 C25 123.73(16)
O30 C29 N28 122.8(2)
O30 C29 C31 120.6(2)
N28 C29 C31 116.60(17)
N32 C31 C29 116.0(2)
C31 N32 C35 114.8(2)
C31 N32 C33 113.5(2)
C35 N32 C33 108.1(2)
C34 C33 N32 112.0(3)
N32 C35 C36 112.6(3)

loop_
_geom_bond_atom_site_label_1
_geom_bond_atom_site_label_2
_geom_bond_distance
C1 O7 1.437(2)
C1 C2 1.510(3)
C1 C6 1.519(3)
C2 C3 1.516(3)
C3 C8 1.526(4)
C3 C4 1.527(4)
C4 C5 1.511(4)
C5 C6 1.527(3)
C6 C9 1.529(3)
C9 C10 1.523(3)
C9 C11 1.534(3)
C20 C21 1.391(3)
C20 C25 1.392(3)
C20 C26 1.496(3)
C21 C22 1.381(4)
C22 C23 1.373(4)
C23 C24 1.394(3)
C24 C25 1.383(3)
C24 C27 1.491(3)
C25 N28 1.428(3)
N28 C29 1.326(2)
C29 O30 1.236(2)
C29 C31 1.503(3)
C31 N32 1.437(3)
N32 C35 1.455(3)
N32 C33 1.518(3)
C33 C34 1.474(5)
C35 C36 1.478(5)

loop_
_geom_torsion_atom_site_label_1
_geom_torsion_atom_site_label_2
_geom_torsion_atom_site_label_3
_geom_torsion_atom_site_label_4
_geom_torsion
O7 C1 C2 C3 -178.89(16)
C6 C1 C2 C3 -56.8(2)
C1 C2 C3 C8 178.91(19)
C1 C2 C3 C4 54.2(3)
C2 C3 C4 C5 -53.6(3)
C8 C3 C4 C5 -177.8(2)
C3 C4 C5 C6 55.5(3)
O7 C1 C6 C5 177.93(17)
C2 C1 C6 C5 54.7(2)
O7 C1 C6 C9 -54.3(2)
C2 C1 C6 C9 -177.50(18)
C4 C5 C6 C1 -54.3(3)
C4 C5 C6 C9 178.55(19)
C1 C6 C9 C10 172.75(17)
C5 C6 C9 C10 -62.3(3)
C1 C6 C9 C11 -62.1(3)
C5 C6 C9 C11 62.9(3)
C25 C20 C21 C22 2.0(3)
C26 C20 C21 C22 -178.4(2)
C20 C21 C22 C23 -0.8(3)
C21 C22 C23 C24 -0.5(4)
C22 C23 C24 C25 0.6(3)
C22 C23 C24 C27 179.8(2)
C23 C24 C25 C20 0.7(3)
C27 C24 C25 C20 -178.56(19)
C23 C24 C25 N28 179.73(17)
C27 C24 C25 N28 0.5(3)
C21 C20 C25 C24 -2.0(3)
C26 C20 C25 C24 178.5(2)
C21 C20 C25 N28 179.00(17)
C26 C20 C25 N28 -0.6(3)
C24 C25 N28 C29 -76.1(2)
C20 C25 N28 C29 103.0(2)
C25 N28 C29 O30 2.1(3)
C25 N28 C29 C31 -179.6(2)
O30 C29 C31 N32 -176.6(2)
N28 C29 C31 N32 5.0(3)
C29 C31 N32 C35 119.6(3)
C29 C31 N32 C33 -115.3(3)
C31 N32 C33 C34 66.6(3)
C35 N32 C33 C34 -164.8(3)
C31 N32 C35 C36 -71.5(4)
C33 N32 C35 C36 160.7(3)
